data_2227960
loop_
_publ_author_name
'Zhu, Hai-Yun'

_publ_section_title
;
 <i>N</i>'-(3,5-Dichloro-2-hydroxybenzylidene)-4-nitrobenzohydrazide
 methanol solvate
;
_journal_coeditor_code RZ2485
_journal_issue 10
_journal_name_full 'Acta Crystallographica Section E'
_journal_page_first o2562
_journal_paper_doi 10.1107/S1600536810036184
_journal_volume 66
_journal_year 2010
_chemical_formula_iupac 'C14 H9 Cl2 N3 O4, C H4 O'
_chemical_formula_moiety 'C14 H9 Cl2 N3 O4, C H4 O'
_chemical_formula_sum 'C15 H13 Cl2 N3 O5'
_chemical_formula_weight 386.18
_chemical_name_systematic
;
<i>N</i>'-(3,5-Dichloro-2-hydroxybenzylidene)-4-nitrobenzohydrazide methanol
solvate
;
_space_group_IT_number 14
_symmetry_cell_setting monoclinic
_symmetry_space_group_name_Hall '-P 2yn'
_symmetry_space_group_name_H-M 'P 1 21/n 1'
_atom_sites_solution_hydrogens geom
_atom_sites_solution_primary direct
_atom_sites_solution_secondary difmap
_audit_creation_method SHELXL-97
_cell_angle_alpha 90.00
_cell_angle_beta 99.716(3)
_cell_angle_gamma 90.00
_cell_formula_units_Z 4
_cell_length_a 7.415(3)
_cell_length_b 13.408(3)
_cell_length_c 16.674(2)
_cell_measurement_reflns_used 1245
_cell_measurement_temperature 298(2)
_cell_measurement_theta_max 24.5
_cell_measurement_theta_min 2.4
_cell_volume 1634.0(8)
_computing_cell_refinement 'SAINT (Bruker, 2007)'
_computing_data_collection 'SMART (Bruker, 2007)'
_computing_data_reduction 'SAINT (Bruker, 2007)'
_computing_molecular_graphics 'SHELXTL (Sheldrick, 2008)'
_computing_publication_material 'SHELXTL (Sheldrick, 2008)'
_computing_structure_refinement 'SHELXTL (Sheldrick, 2008)'
_computing_structure_solution 'SHELXTL (Sheldrick, 2008)'
_diffrn_ambient_temperature 298(2)
_diffrn_measured_fraction_theta_full 0.970
_diffrn_measured_fraction_theta_max 0.970
_diffrn_measurement_device_type 'Bruker SMART CCD area-detector'
_diffrn_measurement_method '\w scans'
_diffrn_radiation_monochromator graphite
_diffrn_radiation_source 'fine-focus sealed tube'
_diffrn_radiation_type MoK\a
_diffrn_radiation_wavelength 0.71073
_diffrn_reflns_av_R_equivalents 0.0460
_diffrn_reflns_av_sigmaI/netI 0.0673
_diffrn_reflns_limit_h_max 9
_diffrn_reflns_limit_h_min -9
_diffrn_reflns_limit_k_max 17
_diffrn_reflns_limit_k_min -14
_diffrn_reflns_limit_l_max 17
_diffrn_reflns_limit_l_min -21
_diffrn_reflns_number 8410
_diffrn_reflns_theta_full 27.00
_diffrn_reflns_theta_max 27.00
_diffrn_reflns_theta_min 2.48
_diffrn_standards_number 0
_exptl_absorpt_coefficient_mu 0.430
_exptl_absorpt_correction_T_max 0.9582
_exptl_absorpt_correction_T_min 0.9383
_exptl_absorpt_correction_type multi-scan
_exptl_absorpt_process_details '(SADABS; Bruker, 2001)'
_exptl_crystal_colour yellow
_exptl_crystal_density_diffrn 1.570
_exptl_crystal_density_method 'not measured'
_exptl_crystal_description 'cut from needle'
_exptl_crystal_F_000 792
_exptl_crystal_size_max 0.15
_exptl_crystal_size_mid 0.13
_exptl_crystal_size_min 0.10
_refine_diff_density_max 0.211
_refine_diff_density_min -0.310
_refine_ls_extinction_method none
_refine_ls_goodness_of_fit_ref 1.022
_refine_ls_hydrogen_treatment mixed
_refine_ls_matrix_type full
_refine_ls_number_parameters 232
_refine_ls_number_reflns 3467
_refine_ls_number_restraints 1
_refine_ls_restrained_S_all 1.022
_refine_ls_R_factor_all 0.1025
_refine_ls_R_factor_gt 0.0535
_refine_ls_shift/su_max 0.000
_refine_ls_shift/su_mean 0.000
_refine_ls_structure_factor_coef Fsqd
_refine_ls_weighting_details 'calc w=1/[\s^2^(Fo^2^)+(0.0478P)^2^+0.0676P] where P=(Fo^2^+2Fc^2^)/3'
_refine_ls_weighting_scheme calc
_refine_ls_wR_factor_gt 0.1043
_refine_ls_wR_factor_ref 0.1237
_reflns_number_gt 2099
_reflns_number_total 3467
_reflns_threshold_expression I>2\s(I)
_cod_data_source_file rz2485.cif
_cod_data_source_block I
_cod_original_sg_symbol_H-M 'P 21/n'
_cod_database_code 2227960
_cod_database_fobs_code 2227960

loop_
_symmetry_equiv_pos_as_xyz
'x, y, z'
'-x+1/2, y+1/2, -z+1/2'
'-x, -y, -z'
'x-1/2, -y-1/2, z-1/2'

loop_
_atom_site_type_symbol
_atom_site_label
_atom_site_fract_x
_atom_site_fract_y
_atom_site_fract_z
_atom_site_U_iso_or_equiv
_atom_site_adp_type
_atom_site_calc_flag
_atom_site_refinement_flags
_atom_site_occupancy
_atom_site_disorder_assembly
_atom_site_disorder_group
Cl Cl1 0.46614(12) -0.21402(6) 0.15195(5) 0.0565(3) Uani d . 1 . .
Cl Cl2 0.37115(12) 0.17025(6) 0.06479(5) 0.0538(3) Uani d . 1 . .
N N1 0.2955(3) -0.01141(17) 0.40697(13) 0.0378(6) Uani d . 1 . .
N N2 0.2663(3) 0.02375(17) 0.48171(14) 0.0388(6) Uani d D 1 . .
N N3 0.0804(4) 0.1043(3) 0.84113(17) 0.0567(8) Uani d . 1 . .
O O1 0.3717(3) -0.14918(14) 0.30523(12) 0.0481(6) Uani d . 1 . .
H H1 0.3572 -0.1275 0.3497 0.072 Uiso calc R 1 . .
O O2 0.2382(3) -0.13351(15) 0.52776(12) 0.0552(6) Uani d . 1 . .
O O3 0.0317(4) 0.1905(2) 0.84516(15) 0.0786(8) Uani d . 1 . .
O O4 0.1004(4) 0.0463(2) 0.89825(15) 0.0911(9) Uani d . 1 . .
O O5 0.4237(3) 0.21205(16) 0.51288(15) 0.0619(7) Uani d . 1 . .
H H5 0.5275 0.2100 0.5021 0.093 Uiso calc R 1 . .
C C1 0.3366(4) 0.0260(2) 0.27209(16) 0.0329(6) Uani d . 1 . .
C C2 0.3712(4) -0.0733(2) 0.25280(16) 0.0356(7) Uani d . 1 . .
C C3 0.4095(4) -0.0933(2) 0.17535(16) 0.0349(7) Uani d . 1 . .
C C4 0.4077(4) -0.0197(2) 0.11735(17) 0.0410(7) Uani d . 1 . .
H H4 0.4311 -0.0353 0.0657 0.049 Uiso calc R 1 . .
C C5 0.3705(4) 0.0773(2) 0.13695(16) 0.0370(7) Uani d . 1 . .
C C6 0.3342(4) 0.1002(2) 0.21322(16) 0.0363(7) Uani d . 1 . .
H H6 0.3079 0.1656 0.2256 0.044 Uiso calc R 1 . .
C C7 0.3046(4) 0.0552(2) 0.35267(16) 0.0373(7) Uani d . 1 . .
H H7 0.2908 0.1223 0.3647 0.045 Uiso calc R 1 . .
C C8 0.2371(4) -0.0435(2) 0.53888(17) 0.0369(7) Uani d . 1 . .
C C9 0.1972(4) -0.0003(2) 0.61643(16) 0.0332(7) Uani d . 1 . .
C C10 0.1438(4) 0.0976(2) 0.62461(17) 0.0395(7) Uani d . 1 . .
H H10 0.1332 0.1406 0.5803 0.047 Uiso calc R 1 . .
C C11 0.1061(4) 0.1320(2) 0.69819(18) 0.0440(8) Uani d . 1 . .
H H11 0.0710 0.1978 0.7040 0.053 Uiso calc R 1 . .
C C12 0.1216(4) 0.0669(2) 0.76247(17) 0.0405(7) Uani d . 1 . .
C C13 0.1716(4) -0.0309(2) 0.75640(17) 0.0439(8) Uani d . 1 . .
H H13 0.1796 -0.0737 0.8008 0.053 Uiso calc R 1 . .
C C14 0.2096(4) -0.0643(2) 0.68295(17) 0.0400(7) Uani d . 1 . .
H H14 0.2439 -0.1304 0.6777 0.048 Uiso calc R 1 . .
C C15 0.3910(5) 0.3073(2) 0.5430(2) 0.0592(9) Uani d . 1 . .
H H15A 0.4591 0.3147 0.5970 0.089 Uiso calc R 1 . .
H H15B 0.2628 0.3147 0.5444 0.089 Uiso calc R 1 . .
H H15C 0.4288 0.3574 0.5082 0.089 Uiso calc R 1 . .
H H2 0.300(5) 0.0871(11) 0.494(2) 0.080 Uiso d D 1 . .

loop_
_atom_site_aniso_label
_atom_site_aniso_U_11
_atom_site_aniso_U_22
_atom_site_aniso_U_33
_atom_site_aniso_U_12
_atom_site_aniso_U_13
_atom_site_aniso_U_23
Cl1 0.0704(6) 0.0374(5) 0.0641(6) 0.0041(4) 0.0181(4) -0.0126(4)
Cl2 0.0633(6) 0.0514(5) 0.0479(5) -0.0048(4) 0.0127(4) 0.0148(4)
N1 0.0435(15) 0.0393(14) 0.0321(13) -0.0018(12) 0.0109(11) -0.0040(11)
N2 0.0501(16) 0.0345(14) 0.0334(13) -0.0035(13) 0.0120(11) -0.0031(11)
N3 0.0562(19) 0.072(2) 0.0457(18) -0.0123(17) 0.0203(14) -0.0134(16)
O1 0.0704(16) 0.0325(12) 0.0429(12) -0.0015(11) 0.0138(12) 0.0040(9)
O2 0.0864(18) 0.0301(12) 0.0527(14) -0.0008(12) 0.0223(12) -0.0067(10)
O3 0.098(2) 0.076(2) 0.0684(18) 0.0053(17) 0.0328(15) -0.0264(15)
O4 0.143(3) 0.093(2) 0.0445(15) -0.0060(19) 0.0359(16) -0.0005(15)
O5 0.0673(17) 0.0488(14) 0.0767(17) -0.0132(12) 0.0326(14) -0.0180(12)
C1 0.0328(16) 0.0336(16) 0.0335(15) -0.0002(13) 0.0089(12) -0.0015(12)
C2 0.0350(17) 0.0346(17) 0.0375(16) -0.0021(13) 0.0065(13) 0.0027(13)
C3 0.0342(17) 0.0311(16) 0.0406(16) 0.0007(13) 0.0094(13) -0.0066(13)
C4 0.0444(19) 0.0441(18) 0.0354(16) -0.0056(15) 0.0095(13) -0.0027(14)
C5 0.0375(17) 0.0383(17) 0.0357(16) -0.0036(14) 0.0081(13) 0.0039(13)
C6 0.0371(17) 0.0290(15) 0.0423(17) 0.0011(13) 0.0056(13) 0.0008(13)
C7 0.0401(18) 0.0323(16) 0.0406(16) 0.0026(14) 0.0099(13) -0.0024(13)
C8 0.0384(18) 0.0350(17) 0.0378(16) -0.0028(14) 0.0078(13) -0.0025(14)
C9 0.0307(16) 0.0351(16) 0.0344(15) -0.0016(13) 0.0075(12) -0.0028(13)
C10 0.0459(19) 0.0368(17) 0.0387(17) 0.0034(14) 0.0157(14) 0.0019(13)
C11 0.048(2) 0.0404(18) 0.0461(18) 0.0010(15) 0.0150(15) -0.0044(15)
C12 0.0340(17) 0.054(2) 0.0356(16) -0.0081(15) 0.0132(13) -0.0094(15)
C13 0.048(2) 0.047(2) 0.0368(17) -0.0054(16) 0.0068(14) 0.0039(14)
C14 0.0417(18) 0.0332(17) 0.0458(18) -0.0059(14) 0.0094(14) -0.0009(14)
C15 0.058(2) 0.047(2) 0.074(2) 0.0044(17) 0.0156(18) -0.0058(18)

loop_
_atom_type_symbol
_atom_type_description
_atom_type_scat_dispersion_real
_atom_type_scat_dispersion_imag
_atom_type_scat_source
C C 0.0033 0.0016 'International Tables Vol C Tables 4.2.6.8 and 6.1.1.4'
H H 0.0000 0.0000 'International Tables Vol C Tables 4.2.6.8 and 6.1.1.4'
N N 0.0061 0.0033 'International Tables Vol C Tables 4.2.6.8 and 6.1.1.4'
O O 0.0106 0.0060 'International Tables Vol C Tables 4.2.6.8 and 6.1.1.4'
Cl Cl 0.1484 0.1585 'International Tables Vol C Tables 4.2.6.8 and 6.1.1.4'

loop_
_geom_angle_atom_site_label_1
_geom_angle_atom_site_label_2
_geom_angle_atom_site_label_3
_geom_angle_site_symmetry_1
_geom_angle_site_symmetry_3
_geom_angle
_geom_angle_publ_flag
C7 N1 N2 . . 115.7(2) ?
C8 N2 N1 . . 118.3(2) ?
C8 N2 H2 . . 123(2) ?
N1 N2 H2 . . 116(2) ?
O3 N3 O4 . . 124.2(3) ?
O3 N3 C12 . . 118.5(3) ?
O4 N3 C12 . . 117.3(3) ?
C2 O1 H1 . . 109.5 ?
C15 O5 H5 . . 109.5 ?
C6 C1 C2 . . 119.7(2) ?
C6 C1 C7 . . 118.2(3) ?
C2 C1 C7 . . 122.1(3) ?
O1 C2 C3 . . 118.6(3) ?
O1 C2 C1 . . 123.4(3) ?
C3 C2 C1 . . 118.0(2) ?
C4 C3 C2 . . 122.1(3) ?
C4 C3 Cl1 . . 119.0(2) ?
C2 C3 Cl1 . . 118.9(2) ?
C5 C4 C3 . . 119.1(3) ?
C5 C4 H4 . . 120.4 ?
C3 C4 H4 . . 120.4 ?
C6 C5 C4 . . 120.4(3) ?
C6 C5 Cl2 . . 120.3(2) ?
C4 C5 Cl2 . . 119.3(2) ?
C5 C6 C1 . . 120.6(3) ?
C5 C6 H6 . . 119.7 ?
C1 C6 H6 . . 119.7 ?
N1 C7 C1 . . 120.0(3) ?
N1 C7 H7 . . 120.0 ?
C1 C7 H7 . . 120.0 ?
O2 C8 N2 . . 123.0(3) ?
O2 C8 C9 . . 121.5(3) ?
N2 C8 C9 . . 115.4(2) ?
C10 C9 C14 . . 119.1(3) ?
C10 C9 C8 . . 123.7(3) ?
C14 C9 C8 . . 117.1(3) ?
C11 C10 C9 . . 120.5(3) ?
C11 C10 H10 . . 119.8 ?
C9 C10 H10 . . 119.8 ?
C12 C11 C10 . . 118.6(3) ?
C12 C11 H11 . . 120.7 ?
C10 C11 H11 . . 120.7 ?
C13 C12 C11 . . 122.6(3) ?
C13 C12 N3 . . 119.2(3) ?
C11 C12 N3 . . 118.2(3) ?
C12 C13 C14 . . 118.4(3) ?
C12 C13 H13 . . 120.8 ?
C14 C13 H13 . . 120.8 ?
C13 C14 C9 . . 120.8(3) ?
C13 C14 H14 . . 119.6 ?
C9 C14 H14 . . 119.6 ?
O5 C15 H15A . . 109.5 ?
O5 C15 H15B . . 109.5 ?
H15A C15 H15B . . 109.5 ?
O5 C15 H15C . . 109.5 ?
H15A C15 H15C . . 109.5 ?
H15B C15 H15C . . 109.5 ?

loop_
_geom_bond_atom_site_label_1
_geom_bond_atom_site_label_2
_geom_bond_site_symmetry_2
_geom_bond_distance
_geom_bond_publ_flag
Cl1 C3 . 1.733(3) ?
Cl2 C5 . 1.733(3) ?
N1 C7 . 1.282(3) ?
N1 N2 . 1.383(3) ?
N2 C8 . 1.356(4) ?
N2 H2 . 0.898(10) ?
N3 O3 . 1.217(4) ?
N3 O4 . 1.219(3) ?
N3 C12 . 1.483(4) ?
O1 C2 . 1.341(3) ?
O1 H1 . 0.8200 ?
O2 C8 . 1.221(3) ?
O5 C15 . 1.409(3) ?
O5 H5 . 0.8200 ?
C1 C6 . 1.396(4) ?
C1 C2 . 1.403(4) ?
C1 C7 . 1.457(4) ?
C2 C3 . 1.394(4) ?
C3 C4 . 1.380(4) ?
C4 C5 . 1.380(4) ?
C4 H4 . 0.9300 ?
C5 C6 . 1.378(4) ?
C6 H6 . 0.9300 ?
C7 H7 . 0.9300 ?
C8 C9 . 1.492(4) ?
C9 C10 . 1.385(4) ?
C9 C14 . 1.393(4) ?
C10 C11 . 1.383(4) ?
C10 H10 . 0.9300 ?
C11 C12 . 1.372(4) ?
C11 H11 . 0.9300 ?
C12 C13 . 1.371(4) ?
C13 C14 . 1.377(4) ?
C13 H13 . 0.9300 ?
C14 H14 . 0.9300 ?
C15 H15A . 0.9600 ?
C15 H15B . 0.9600 ?
C15 H15C . 0.9600 ?

loop_
_geom_hbond_atom_site_label_D
_geom_hbond_atom_site_label_H
_geom_hbond_atom_site_label_A
_geom_hbond_site_symmetry_A
_geom_hbond_distance_DH
_geom_hbond_distance_HA
_geom_hbond_distance_DA
_geom_hbond_angle_DHA
O1 H1 N1 . 0.82 1.92 2.633(3) 144.6
N2 H2 O5 . 0.898(10) 1.910(13) 2.793(3) 167(3)
O5 H5 O2 3_656 0.82 2.15 2.903(3) 153.3
